data_2016333
loop_
_publ_author_name
'Diab, Lisa'
'Daran, Jean-Claude'
'Gouygou, Maryse'
'Manoury, Eric'
'Urrutigo\"ity, Martine'

_publ_section_title Dichlorido[(<i>S</i>,<i>R</i>~S~)-1-diphenylphosphino-2-(ethylsulfanylmethyl)ferrocene]palladium(II)
_journal_coeditor_code HJ3055
_journal_issue 12
_journal_name_full 'Acta Crystallographica Section C'
_journal_page_first m586
_journal_page_last m588
_journal_paper_doi 10.1107/S0108270107052742
_journal_volume 63
_journal_year 2007
_chemical_formula_iupac '[Pd Fe (C5 H5) (C20 H20 P S) Cl2]'
_chemical_formula_moiety 'C25 H25 Cl2 Fe P Pd S'
_chemical_formula_sum 'C25 H25 Cl2 Fe P Pd S'
_chemical_formula_weight 621.63
_chemical_name_systematic
;
Dichlorido[(<i>S</i>,<i>R</i>~S~)-1-diphenylphosphino-2-
(ethylsulfanylmethyl)ferrocene]palladium(II)
;
_space_group_IT_number 19
_symmetry_cell_setting orthorhombic
_symmetry_space_group_name_Hall 'P 2ac 2ab'
_symmetry_space_group_name_H-M 'P 21 21 21'
_atom_sites_solution_hydrogens geom
_atom_sites_solution_primary direct
_atom_sites_solution_secondary difmap
_audit_creation_method SHELXL97
_cell_angle_alpha 90.00
_cell_angle_beta 90.00
_cell_angle_gamma 90.00
_cell_formula_units_Z 4
_cell_length_a 9.7644(7)
_cell_length_b 14.8595(15)
_cell_length_c 16.9586(12)
_cell_measurement_reflns_used 8000
_cell_measurement_temperature 180(2)
_cell_measurement_theta_max 26.2
_cell_measurement_theta_min 1.7
_cell_volume 2460.6(4)
_computing_cell_refinement 'IPDS Software (Stoe & Cie, 2000)'
_computing_data_collection 'IPDS Software (Stoe & Cie, 2000)'
_computing_data_reduction 'XRED (Stoe & Cie, 1996)'
_computing_molecular_graphics
;
ORTEPIII (Burnett & Johnson, 1996) and ORTEP-3 for Windows (Farrugia,
1997)
;
_computing_publication_material 'WinGX (Farrugia, 1999)'
_computing_structure_refinement 'SHELXL97 (Sheldrick, 1997)'
_computing_structure_solution 'SIR97 (Altomare <i>et al.</i>,  1999)'
_diffrn_ambient_temperature 180(2)
_diffrn_measured_fraction_theta_full 0.993
_diffrn_measured_fraction_theta_max 0.993
_diffrn_measurement_device_type 'Stoe IPDS'
_diffrn_measurement_method \f
_diffrn_radiation_monochromator graphite
_diffrn_radiation_source 'fine-focus sealed tube'
_diffrn_radiation_type MoK\a
_diffrn_radiation_wavelength 0.71073
_diffrn_reflns_av_R_equivalents 0.0451
_diffrn_reflns_av_sigmaI/netI 0.0258
_diffrn_reflns_limit_h_max 11
_diffrn_reflns_limit_h_min -11
_diffrn_reflns_limit_k_max 18
_diffrn_reflns_limit_k_min -18
_diffrn_reflns_limit_l_max 20
_diffrn_reflns_limit_l_min -20
_diffrn_reflns_number 24267
_diffrn_reflns_theta_full 25.95
_diffrn_reflns_theta_max 25.95
_diffrn_reflns_theta_min 2.41
_exptl_absorpt_coefficient_mu 1.699
_exptl_absorpt_correction_T_max 0.8561
_exptl_absorpt_correction_T_min 0.5651
_exptl_absorpt_correction_type multi-scan
_exptl_absorpt_process_details '(Blessing, 1995)'
_exptl_crystal_colour orange
_exptl_crystal_density_diffrn 1.678
_exptl_crystal_density_method 'not measured'
_exptl_crystal_description plate
_exptl_crystal_F_000 1248
_exptl_crystal_size_max 0.58
_exptl_crystal_size_mid 0.31
_exptl_crystal_size_min 0.1
_refine_diff_density_max 0.507
_refine_diff_density_min -0.531
_refine_ls_abs_structure_details 'Flack (1983), with 2048 Friedel pairs'
_refine_ls_abs_structure_Flack -0.008(17)
_refine_ls_extinction_method none
_refine_ls_goodness_of_fit_ref 1.035
_refine_ls_hydrogen_treatment constr
_refine_ls_matrix_type full
_refine_ls_number_parameters 281
_refine_ls_number_reflns 4771
_refine_ls_number_restraints 0
_refine_ls_restrained_S_all 1.035
_refine_ls_R_factor_all 0.0253
_refine_ls_R_factor_gt 0.0236
_refine_ls_shift/su_max 0.001
_refine_ls_shift/su_mean 0.000
_refine_ls_structure_factor_coef Fsqd
_refine_ls_weighting_details 'calc w = 1/[\s^2^(Fo^2^)+(0.0416P)^2^] where P=(Fo^2^+2Fc^2^)/3'
_refine_ls_weighting_scheme calc
_refine_ls_wR_factor_gt 0.0581
_refine_ls_wR_factor_ref 0.0587
_reflns_number_gt 4539
_reflns_number_total 4771
_reflns_threshold_expression I>2\s(I)
_cod_data_source_file hj3055.cif
_cod_data_source_block I
_cod_database_code 2016333
_cod_database_fobs_code 2016333

loop_
_symmetry_equiv_pos_as_xyz
'x, y, z'
'-x+1/2, -y, z+1/2'
'x+1/2, -y+1/2, -z'
'-x, y+1/2, -z+1/2'

loop_
_atom_site_type_symbol
_atom_site_label
_atom_site_fract_x
_atom_site_fract_y
_atom_site_fract_z
_atom_site_U_iso_or_equiv
_atom_site_adp_type
_atom_site_calc_flag
_atom_site_refinement_flags
_atom_site_occupancy
Pd Pd1 0.76139(2) 0.738713(13) 0.355914(11) 0.02042(6) Uani d . 1
Fe Fe1 0.43968(5) 0.62482(3) 0.22514(2) 0.02661(10) Uani d . 1
Cl Cl1 0.75407(9) 0.86456(4) 0.44174(4) 0.03110(15) Uani d . 1
Cl Cl2 0.94560(9) 0.79663(6) 0.28866(4) 0.03622(18) Uani d . 1
P P1 0.77471(8) 0.61289(5) 0.28463(4) 0.02128(15) Uani d . 1
S S2 0.56953(8) 0.69480(5) 0.42409(4) 0.02629(16) Uani d . 1
C C1 0.6126(3) 0.56317(19) 0.26518(17) 0.0244(6) Uani d . 1
C C2 0.5034(3) 0.5549(2) 0.32195(18) 0.0255(6) Uani d . 1
C C3 0.3940(3) 0.5087(2) 0.2850(2) 0.0340(7) Uani d . 1
H H3 0.3109 0.4941 0.3085 0.041 Uiso calc R 1
C C4 0.4319(3) 0.4884(2) 0.2062(2) 0.0345(7) Uani d . 1
H H4 0.3777 0.4587 0.1694 0.041 Uiso calc R 1
C C5 0.5655(3) 0.5210(2) 0.19317(18) 0.0309(7) Uani d . 1
H H5 0.6148 0.5162 0.1465 0.037 Uiso calc R 1
C C6 0.3554(4) 0.7456(3) 0.2582(2) 0.0517(10) Uani d . 1
H H6 0.3434 0.7662 0.3095 0.062 Uiso calc R 1
C C7 0.4706(4) 0.7604(2) 0.2105(2) 0.0429(8) Uani d . 1
H H7 0.5484 0.7925 0.2250 0.051 Uiso calc R 1
C C8 0.4486(4) 0.7185(2) 0.1370(2) 0.0397(8) Uani d . 1
H H8 0.5091 0.7179 0.0946 0.048 Uiso calc R 1
C C9 0.3183(4) 0.6775(3) 0.1392(2) 0.0437(8) Uani d . 1
H H9 0.2779 0.6454 0.0983 0.052 Uiso calc R 1
C C10 0.2597(4) 0.6931(3) 0.2139(2) 0.0512(9) Uani d . 1
H H10 0.1746 0.6731 0.2312 0.061 Uiso calc R 1
C C21 0.5150(3) 0.5796(2) 0.40670(17) 0.0293(7) Uani d . 1
H H21A 0.5799 0.5393 0.4317 0.035 Uiso calc R 1
H H21B 0.4268 0.5706 0.4317 0.035 Uiso calc R 1
C C111 0.8553(3) 0.6158(2) 0.18850(17) 0.0262(6) Uani d . 1
C C112 0.8135(3) 0.6804(2) 0.13394(18) 0.0331(7) Uani d . 1
H H112 0.7516 0.7249 0.1488 0.040 Uiso calc R 1
C C113 0.8641(4) 0.6783(2) 0.05782(19) 0.0401(8) Uani d . 1
H H113 0.8333 0.7200 0.0210 0.048 Uiso calc R 1
C C114 0.9595(4) 0.6150(2) 0.0362(2) 0.0440(9) Uani d . 1
H H114 0.9943 0.6145 -0.0149 0.053 Uiso calc R 1
C C115 1.0032(4) 0.5527(3) 0.0902(2) 0.0430(9) Uani d . 1
H H115 1.0695 0.5108 0.0758 0.052 Uiso calc R 1
C C116 0.9498(4) 0.5511(2) 0.16617(19) 0.0328(7) Uani d . 1
H H116 0.9773 0.5070 0.2017 0.039 Uiso calc R 1
C C121 0.8693(3) 0.53105(19) 0.34146(16) 0.0238(6) Uani d . 1
C C122 0.8292(3) 0.4416(2) 0.3467(2) 0.0321(7) Uani d . 1
H H122 0.7520 0.4218 0.3196 0.038 Uiso calc R 1
C C123 0.9038(4) 0.3819(2) 0.3922(2) 0.0407(8) Uani d . 1
H H123 0.8771 0.3219 0.3948 0.049 Uiso calc R 1
C C124 1.0153(4) 0.4097(3) 0.4329(2) 0.0452(9) Uani d . 1
H H124 1.0633 0.3692 0.4643 0.054 Uiso calc R 1
C C125 1.0585(4) 0.4991(2) 0.4280(2) 0.0448(9) Uani d . 1
H H125 1.1360 0.5181 0.4552 0.054 Uiso calc R 1
C C126 0.9852(4) 0.5589(2) 0.3824(2) 0.0362(8) Uani d . 1
H H126 1.0136 0.6185 0.3789 0.043 Uiso calc R 1
C C211 0.6203(4) 0.6833(2) 0.52697(19) 0.0385(8) Uani d . 1
H H21C 0.6322 0.7431 0.5489 0.046 Uiso calc R 1
H H21D 0.5460 0.6548 0.5555 0.046 Uiso calc R 1
C C212 0.7498(4) 0.6301(3) 0.54188(19) 0.0448(8) Uani d . 1
H H21E 0.7430 0.5725 0.5166 0.067 Uiso calc R 1
H H21F 0.7618 0.6218 0.5976 0.067 Uiso calc R 1
H H21G 0.8269 0.6623 0.5209 0.067 Uiso calc R 1

loop_
_atom_site_aniso_label
_atom_site_aniso_U_11
_atom_site_aniso_U_22
_atom_site_aniso_U_33
_atom_site_aniso_U_12
_atom_site_aniso_U_13
_atom_site_aniso_U_23
Pd1 0.02368(11) 0.01917(10) 0.01840(10) 0.00079(8) 0.00063(8) -0.00069(7)
Fe1 0.0261(2) 0.0299(2) 0.0239(2) 0.00386(18) -0.00407(17) -0.00172(17)
Cl1 0.0380(4) 0.0247(3) 0.0306(3) 0.0039(4) -0.0024(3) -0.0072(3)
Cl2 0.0399(4) 0.0385(4) 0.0303(4) -0.0135(3) 0.0107(3) -0.0050(3)
P1 0.0241(4) 0.0203(3) 0.0194(3) 0.0010(3) 0.0004(3) -0.0018(3)
S2 0.0254(4) 0.0317(4) 0.0218(3) -0.0008(3) 0.0036(3) -0.0024(3)
C1 0.0268(15) 0.0220(13) 0.0243(14) 0.0035(11) -0.0016(12) -0.0011(11)
C2 0.0249(15) 0.0256(15) 0.0259(15) -0.0018(12) -0.0022(12) -0.0001(12)
C3 0.0315(17) 0.0341(17) 0.0365(18) -0.0060(13) -0.0029(14) -0.0008(14)
C4 0.0355(18) 0.0305(16) 0.0376(17) -0.0032(14) -0.0108(15) -0.0088(14)
C5 0.0363(17) 0.0298(16) 0.0267(15) 0.0043(14) -0.0064(14) -0.0101(12)
C6 0.065(3) 0.046(2) 0.043(2) 0.033(2) -0.0043(18) -0.0052(17)
C7 0.051(2) 0.0287(17) 0.049(2) 0.0099(16) -0.0165(17) 0.0005(15)
C8 0.0422(18) 0.0410(19) 0.0359(18) 0.0071(15) -0.0075(16) 0.0081(15)
C9 0.0380(18) 0.053(2) 0.0402(19) 0.0085(16) -0.0152(17) 0.0045(18)
C10 0.0341(19) 0.066(2) 0.054(2) 0.020(2) -0.0009(19) 0.0091(19)
C21 0.0324(17) 0.0349(18) 0.0208(15) -0.0073(13) 0.0009(12) 0.0013(13)
C111 0.0251(15) 0.0278(15) 0.0258(14) -0.0054(12) 0.0011(12) -0.0020(12)
C112 0.0443(18) 0.0304(16) 0.0245(16) -0.0001(13) 0.0039(14) -0.0007(13)
C113 0.059(2) 0.0350(18) 0.0263(16) -0.0098(16) 0.0043(16) 0.0015(14)
C114 0.063(3) 0.0385(19) 0.0299(17) -0.0136(18) 0.0147(17) -0.0118(15)
C115 0.046(2) 0.045(2) 0.0387(19) -0.0033(16) 0.0148(16) -0.0206(17)
C116 0.0362(18) 0.0313(17) 0.0308(16) 0.0024(14) 0.0026(14) -0.0079(13)
C121 0.0263(14) 0.0253(14) 0.0199(13) 0.0037(11) -0.0011(11) -0.0028(11)
C122 0.0351(17) 0.0243(15) 0.0368(17) -0.0032(12) -0.0037(15) -0.0030(14)
C123 0.051(2) 0.0234(16) 0.0472(19) 0.0010(15) -0.0078(17) 0.0055(15)
C124 0.059(2) 0.0352(19) 0.0412(19) 0.0145(17) -0.0171(18) 0.0013(16)
C125 0.046(2) 0.039(2) 0.050(2) 0.0068(17) -0.0250(18) -0.0081(16)
C126 0.0382(19) 0.0265(18) 0.0439(19) 0.0001(14) -0.0089(15) -0.0050(14)
C211 0.047(2) 0.046(2) 0.0222(15) -0.0106(17) 0.0048(15) -0.0068(14)
C212 0.049(2) 0.053(2) 0.0320(16) -0.013(2) -0.0146(17) 0.0044(14)

loop_
_atom_type_symbol
_atom_type_description
_atom_type_scat_dispersion_real
_atom_type_scat_dispersion_imag
_atom_type_scat_source
C C 0.0033 0.0016 'International Tables Vol C Tables 4.2.6.8 and 6.1.1.4'
H H 0.0000 0.0000 'International Tables Vol C Tables 4.2.6.8 and 6.1.1.4'
P P 0.1023 0.0942 'International Tables Vol C Tables 4.2.6.8 and 6.1.1.4'
S S 0.1246 0.1234 'International Tables Vol C Tables 4.2.6.8 and 6.1.1.4'
Fe Fe 0.3463 0.8444 'International Tables Vol C Tables 4.2.6.8 and 6.1.1.4'
Pd Pd -0.9988 1.0072 'International Tables Vol C Tables 4.2.6.8 and 6.1.1.4'
Cl Cl 0.1484 0.1585 'International Tables Vol C Tables 4.2.6.8 and 6.1.1.4'

loop_
_geom_angle_atom_site_label_1
_geom_angle_atom_site_label_2
_geom_angle_atom_site_label_3
_geom_angle
P1 Pd1 S2 94.72(3)
P1 Pd1 Cl2 89.96(3)
S2 Pd1 Cl2 174.47(3)
P1 Pd1 Cl1 174.74(3)
S2 Pd1 Cl1 83.71(3)
Cl2 Pd1 Cl1 91.89(3)
C9 Fe1 C1 153.43(14)
C9 Fe1 C10 40.47(15)
C1 Fe1 C10 165.82(14)
C9 Fe1 C2 161.75(14)
C1 Fe1 C2 41.42(12)
C10 Fe1 C2 126.28(14)
C9 Fe1 C8 40.48(15)
C1 Fe1 C8 120.96(14)
C10 Fe1 C8 68.25(16)
C2 Fe1 C8 157.26(14)
C9 Fe1 C5 116.75(14)
C1 Fe1 C5 41.54(11)
C10 Fe1 C5 150.30(15)
C2 Fe1 C5 69.27(12)
C8 Fe1 C5 107.09(14)
C9 Fe1 C3 123.44(15)
C1 Fe1 C3 68.72(13)
C10 Fe1 C3 106.12(16)
C2 Fe1 C3 40.50(12)
C8 Fe1 C3 160.70(13)
C5 Fe1 C3 68.12(14)
C9 Fe1 C6 68.02(16)
C1 Fe1 C6 129.38(14)
C10 Fe1 C6 40.92(17)
C2 Fe1 C6 110.36(14)
C8 Fe1 C6 67.77(16)
C5 Fe1 C6 166.61(16)
C3 Fe1 C6 120.89(16)
C9 Fe1 C7 67.76(15)
C1 Fe1 C7 111.10(13)
C10 Fe1 C7 68.06(17)
C2 Fe1 C7 123.53(13)
C8 Fe1 C7 40.29(14)
C5 Fe1 C7 128.34(15)
C3 Fe1 C7 156.58(14)
C6 Fe1 C7 39.94(16)
C9 Fe1 C4 104.24(15)
C1 Fe1 C4 68.84(12)
C10 Fe1 C4 116.42(16)
C2 Fe1 C4 68.56(13)
C8 Fe1 C4 123.98(14)
C5 Fe1 C4 40.21(14)
C3 Fe1 C4 40.45(13)
C6 Fe1 C4 152.99(17)
C7 Fe1 C4 162.85(14)
C1 P1 C121 105.94(14)
C1 P1 C111 103.27(14)
C121 P1 C111 105.92(14)
C1 P1 Pd1 113.39(10)
C121 P1 Pd1 107.77(9)
C111 P1 Pd1 119.58(10)
C21 S2 C211 98.46(15)
C21 S2 Pd1 115.15(11)
C211 S2 Pd1 106.66(12)
C2 C1 C5 107.0(3)
C2 C1 P1 124.8(2)
C5 C1 P1 128.3(2)
C2 C1 Fe1 69.40(17)
C5 C1 Fe1 69.53(17)
P1 C1 Fe1 127.80(16)
C3 C2 C1 107.7(3)
C3 C2 C21 127.3(3)
C1 C2 C21 124.6(3)
C3 C2 Fe1 70.14(18)
C1 C2 Fe1 69.18(16)
C21 C2 Fe1 132.4(2)
C2 C3 C4 108.9(3)
C2 C3 Fe1 69.36(18)
C4 C3 Fe1 69.88(19)
C2 C3 H3 125.6
C4 C3 H3 125.6
Fe1 C3 H3 126.8
C5 C4 C3 108.4(3)
C5 C4 Fe1 69.59(19)
C3 C4 Fe1 69.67(19)
C5 C4 H4 125.8
C3 C4 H4 125.8
Fe1 C4 H4 126.5
C4 C5 C1 108.1(3)
C4 C5 Fe1 70.20(19)
C1 C5 Fe1 68.94(17)
C4 C5 H5 126.0
C1 C5 H5 126.0
Fe1 C5 H5 126.5
C7 C6 C10 107.9(3)
C7 C6 Fe1 70.0(2)
C10 C6 Fe1 69.0(2)
C7 C6 H6 126.1
C10 C6 H6 126.1
Fe1 C6 H6 126.5
C6 C7 C8 108.6(3)
C6 C7 Fe1 70.0(2)
C8 C7 Fe1 69.6(2)
C6 C7 H7 125.7
C8 C7 H7 125.7
Fe1 C7 H7 126.3
C7 C8 C9 107.7(3)
C7 C8 Fe1 70.2(2)
C9 C8 Fe1 69.4(2)
C7 C8 H8 126.2
C9 C8 H8 126.2
Fe1 C8 H8 125.9
C10 C9 C8 108.6(4)
C10 C9 Fe1 69.9(2)
C8 C9 Fe1 70.14(19)
C10 C9 H9 125.7
C8 C9 H9 125.7
Fe1 C9 H9 125.8
C9 C10 C6 107.3(4)
C9 C10 Fe1 69.6(2)
C6 C10 Fe1 70.1(2)
C9 C10 H10 126.4
C6 C10 H10 126.4
Fe1 C10 H10 125.5
C2 C21 S2 114.3(2)
C2 C21 H21A 108.7
S2 C21 H21A 108.7
C2 C21 H21B 108.7
S2 C21 H21B 108.7
H21A C21 H21B 107.6
C116 C111 C112 119.4(3)
C116 C111 P1 121.3(2)
C112 C111 P1 119.1(2)
C113 C112 C111 119.9(3)
C113 C112 H112 120.0
C111 C112 H112 120.0
C114 C113 C112 120.5(3)
C114 C113 H113 119.8
C112 C113 H113 119.8
C115 C114 C113 119.7(3)
C115 C114 H114 120.2
C113 C114 H114 120.2
C114 C115 C116 120.9(3)
C114 C115 H115 119.6
C116 C115 H115 119.6
C111 C116 C115 119.5(3)
C111 C116 H116 120.3
C115 C116 H116 120.3
C122 C121 C126 118.9(3)
C122 C121 P1 122.3(2)
C126 C121 P1 118.8(2)
C123 C122 C121 120.1(3)
C123 C122 H122 120.0
C121 C122 H122 120.0
C124 C123 C122 120.8(3)
C124 C123 H123 119.6
C122 C123 H123 119.6
C123 C124 C125 120.2(3)
C123 C124 H124 119.9
C125 C124 H124 119.9
C126 C125 C124 119.3(3)
C126 C125 H125 120.3
C124 C125 H125 120.3
C125 C126 C121 120.7(3)
C125 C126 H126 119.6
C121 C126 H126 119.6
C212 C211 S2 115.9(2)
C212 C211 H21C 108.3
S2 C211 H21C 108.3
C212 C211 H21D 108.3
S2 C211 H21D 108.3
H21C C211 H21D 107.4
C211 C212 H21E 109.5
C211 C212 H21F 109.5
H21E C212 H21F 109.5
C211 C212 H21G 109.5
H21E C212 H21G 109.5
H21F C212 H21G 109.5

loop_
_geom_bond_atom_site_label_1
_geom_bond_atom_site_label_2
_geom_bond_distance
Pd1 P1 2.2302(7)
Pd1 S2 2.2962(8)
Pd1 Cl2 2.2971(8)
Pd1 Cl1 2.3708(7)
Fe1 C9 2.034(3)
Fe1 C1 2.037(3)
Fe1 C10 2.038(4)
Fe1 C2 2.040(3)
Fe1 C8 2.044(3)
Fe1 C5 2.045(3)
Fe1 C3 2.050(3)
Fe1 C6 2.052(4)
Fe1 C7 2.052(4)
Fe1 C4 2.053(3)
P1 C1 1.778(3)
P1 C121 1.806(3)
P1 C111 1.811(3)
S2 C21 1.816(3)
S2 C211 1.822(3)
C1 C2 1.442(4)
C1 C5 1.448(4)
C2 C3 1.416(4)
C2 C21 1.488(4)
C3 C4 1.419(5)
C3 H3 0.9300
C4 C5 1.409(5)
C4 H4 0.9300
C5 H5 0.9300
C6 C7 1.402(6)
C6 C10 1.430(6)
C6 H6 0.9300
C7 C8 1.411(5)
C7 H7 0.9300
C8 C9 1.411(5)
C8 H8 0.9300
C9 C10 1.409(5)
C9 H9 0.9300
C10 H10 0.9300
C21 H21A 0.9700
C21 H21B 0.9700
C111 C116 1.385(4)
C111 C112 1.395(4)
C112 C113 1.383(4)
C112 H112 0.9300
C113 C114 1.374(5)
C113 H113 0.9300
C114 C115 1.371(6)
C114 H114 0.9300
C115 C116 1.391(5)
C115 H115 0.9300
C116 H116 0.9300
C121 C122 1.388(4)
C121 C126 1.391(4)
C122 C123 1.384(5)
C122 H122 0.9300
C123 C124 1.354(5)
C123 H123 0.9300
C124 C125 1.396(6)
C124 H124 0.9300
C125 C126 1.378(5)
C125 H125 0.9300
C126 H126 0.9300
C211 C212 1.513(6)
C211 H21C 0.9700
C211 H21D 0.9700
C212 H21E 0.9600
C212 H21F 0.9600
C212 H21G 0.9600

loop_
_geom_hbond_atom_site_label_D
_geom_hbond_atom_site_label_H
_geom_hbond_atom_site_label_A
_geom_hbond_site_symmetry_A
_geom_hbond_distance_DH
_geom_hbond_distance_HA
_geom_hbond_distance_DA
_geom_hbond_angle_DHA
_geom_hbond_publ_flag
C4 H4 Cl1 4_645 0.93 2.68 3.603(3) 174.0 n
C115 H115 Cl1 4_745 0.93 2.79 3.704(4) 168.2 n
C125 H125 Cl1 3_566 0.93 2.72 3.554(4) 149.0 n
